data_7246726
loop_
_publ_author_name
'Walusiak, Benjamin W.'
'Raghavan, Adharsh'
'Cahill, Christopher L.'

_publ_section_title
;
 Bandgap modification in 0D tellurium iodide perovskite derivatives via
 incorporation of polyiodide species
;
_journal_issue 20
_journal_name_full 'RSC Advances'
_journal_page_first 13477
_journal_page_last 13492
_journal_paper_doi 10.1039/D3RA00996C
_journal_volume 13
_journal_year 2023
_chemical_formula_moiety '3(Te1 I6), 6(C5 H5 I1 N1), 3(I2)'
_chemical_formula_sum 'C30 H30 I30 N6 Te3'
_chemical_formula_weight 4664.40
_chemical_melting_point 415
_space_group_crystal_system trigonal
_space_group_IT_number 145
_space_group_name_Hall 'P 32'
_space_group_name_H-M_alt 'P 32'
_atom_sites_solution_hydrogens geom
_audit_creation_method 'APEX3 v2019.1-0'
_audit_update_record
;
2023-01-30 deposited with the CCDC.	2023-04-24 downloaded from the CCDC.
;
_cell_angle_alpha 90
_cell_angle_beta 90
_cell_angle_gamma 120
_cell_formula_units_Z 3
_cell_length_a 15.0194(10)
_cell_length_b 15.0194(10)
_cell_length_c 33.038(3)
_cell_measurement_reflns_used 9008
_cell_measurement_temperature 100(2)
_cell_measurement_theta_max 27.74
_cell_measurement_theta_min 2.78
_cell_volume 6454.3(8)
_computing_structure_refinement 'SHELXL-2018/3 (Sheldrick, 2018)'
_computing_structure_solution 'SHELXT 2014/5 (Sheldrick, 2014)'
_diffrn_ambient_temperature 100(2)
_diffrn_detector_area_resol_mean 7.3910
_diffrn_measured_fraction_theta_full 0.999
_diffrn_measured_fraction_theta_max 0.999
_diffrn_measurement_device_type 'Bruker D8 QUEST'
_diffrn_measurement_method '\f and \w scans'
_diffrn_radiation_type MoK\a
_diffrn_radiation_wavelength 0.71073
_diffrn_reflns_av_R_equivalents 0.0963
_diffrn_reflns_av_unetI/netI 0.0301
_diffrn_reflns_Laue_measured_fraction_full 0.999
_diffrn_reflns_Laue_measured_fraction_max 0.999
_diffrn_reflns_limit_h_max 18
_diffrn_reflns_limit_h_min -18
_diffrn_reflns_limit_k_max 18
_diffrn_reflns_limit_k_min -18
_diffrn_reflns_limit_l_max 41
_diffrn_reflns_limit_l_min -41
_diffrn_reflns_number 399168
_diffrn_reflns_point_group_measured_fraction_full 0.999
_diffrn_reflns_point_group_measured_fraction_max 0.998
_diffrn_reflns_theta_full 25.242
_diffrn_reflns_theta_max 26.355
_diffrn_reflns_theta_min 1.993
_diffrn_source 'microfocus sealed tube'
_exptl_absorpt_coefficient_mu 11.800
_exptl_absorpt_correction_T_max 0.7454
_exptl_absorpt_correction_T_min 0.5473
_exptl_absorpt_correction_type multi-scan
_exptl_absorpt_process_details
;
 SADABS 2016/2: Krause, L., Herbst-Irmer, R., Sheldrick G.M. & Stalke D.,
 J. Appl. Cryst. 48 (2015) 3-10
;
_exptl_crystal_colour 'metallic gray'
_exptl_crystal_density_diffrn 3.600
_exptl_crystal_density_method 'not measured'
_exptl_crystal_description hexagon
_exptl_crystal_F_000 5994
_exptl_crystal_size_max 0.208
_exptl_crystal_size_mid 0.130
_exptl_crystal_size_min 0.097
_refine_diff_density_max 1.215
_refine_diff_density_min -1.165
_refine_diff_density_rms 0.152
_refine_ls_abs_structure_details
;
 Flack x determined using 7411 quotients [(I+)-(I-)]/[(I+)+(I-)]
 (Parsons, Flack and Wagner, Acta Cryst. B69 (2013) 249-259).
;
_refine_ls_abs_structure_Flack 0.07(3)
_refine_ls_extinction_method none
_refine_ls_goodness_of_fit_ref 1.035
_refine_ls_hydrogen_treatment constr
_refine_ls_matrix_type full
_refine_ls_number_parameters 652
_refine_ls_number_reflns 17597
_refine_ls_number_restraints 37
_refine_ls_restrained_S_all 1.038
_refine_ls_R_factor_all 0.0300
_refine_ls_R_factor_gt 0.0242
_refine_ls_shift/su_max 0.003
_refine_ls_shift/su_mean 0.000
_refine_ls_structure_factor_coef Fsqd
_refine_ls_weighting_details 'w=1/[\s^2^(Fo^2^)+(0.0086P)^2^+20.0148P] where P=(Fo^2^+2Fc^2^)/3'
_refine_ls_weighting_scheme calc
_refine_ls_wR_factor_gt 0.0433
_refine_ls_wR_factor_ref 0.0448
_reflns_Friedel_coverage 0.999
_reflns_Friedel_fraction_full 0.999
_reflns_Friedel_fraction_max 0.998
_reflns_number_gt 16119
_reflns_number_total 17597
_reflns_threshold_expression 'I > 2\s(I)'
_cod_data_source_file d3ra00996c2.cif
_cod_data_source_block 'global_CCDC8'
_cod_original_cell_volume 6454.3(10)
_cod_database_code 7246726
_shelx_space_group_comment
;
The symmetry employed for this shelxl refinement is uniquely defined
by the following loop, which should always be used as a source of
symmetry information in preference to the above space-group names.
They are only intended as comments.
;

loop_
_space_group_symop_operation_xyz
'x, y, z'
'-y, x-y, z+2/3'
'-x+y, -x, z+1/3'

loop_
_atom_site_label
_atom_site_type_symbol
_atom_site_fract_x
_atom_site_fract_y
_atom_site_fract_z
_atom_site_U_iso_or_equiv
_atom_site_adp_type
_atom_site_occupancy
_atom_site_site_symmetry_order
_atom_site_calc_flag
_atom_site_refinement_flags_posn
_atom_site_refinement_flags_adp
_atom_site_refinement_flags_occupancy
_atom_site_disorder_assembly
_atom_site_disorder_group
Te1 Te 0.78769(5) 0.57088(4) 0.66205(3) 0.01265(11) Uani 1 1 d . . . . .
I11 I 0.72903(5) 0.69181(6) 0.71303(2) 0.01814(16) Uani 1 1 d . . . . .
I12 I 0.65089(5) 0.37274(5) 0.71019(2) 0.01596(15) Uani 1 1 d . . . . .
I13 I 0.84795(5) 0.44541(5) 0.61258(2) 0.01747(16) Uani 1 1 d . . . . .
I14 I 0.91054(6) 0.74764(6) 0.61364(2) 0.02137(17) Uani 1 1 d . . . . .
I15 I 0.96041(6) 0.62295(6) 0.71291(2) 0.02046(17) Uani 1 1 d . . . . .
I16 I 0.59393(5) 0.51118(6) 0.61183(2) 0.01579(16) Uani 1 1 d . . . . .
Te2 Te 0.45361(5) 0.90085(5) 0.65344(2) 0.01149(17) Uani 1 1 d . . . . .
I21 I 0.47228(6) 1.06385(6) 0.70708(2) 0.01768(16) Uani 1 1 d . . . . .
I22 I 0.27012(5) 0.74861(6) 0.70483(2) 0.01688(16) Uani 1 1 d . . . . .
I23 I 0.42270(6) 0.72034(6) 0.60584(2) 0.01921(17) Uani 1 1 d . . . . .
I24 I 0.62602(6) 1.03888(6) 0.60560(2) 0.01926(17) Uani 1 1 d . . . . .
I25 I 0.60568(6) 0.87803(6) 0.70931(2) 0.01636(16) Uani 1 1 d . . . . .
I26 I 0.31692(6) 0.93132(6) 0.60404(2) 0.01964(17) Uani 1 1 d . . . . .
Te3 Te 0.12229(5) 0.23634(5) 0.66969(2) 0.01166(16) Uani 1 1 d . . . . .
I31 I 0.26554(6) 0.21263(6) 0.71945(2) 0.02056(17) Uani 1 1 d . . . . .
I32 I 0.14520(6) 0.40418(6) 0.71702(2) 0.02070(18) Uani 1 1 d . . . . .
I33 I -0.03211(6) 0.25493(6) 0.61581(2) 0.01704(16) Uani 1 1 d . . . . .
I34 I 0.10731(6) 0.05683(5) 0.61899(2) 0.01606(16) Uani 1 1 d . . . . .
I35 I -0.05626(6) 0.08697(6) 0.71724(2) 0.01859(17) Uani 1 1 d . . . . .
I36 I 0.28458(6) 0.37929(6) 0.61528(2) 0.01740(17) Uani 1 1 d . . . . .
I1A I 0.4133(6) 0.1764(14) 0.47963(11) 0.039(2) Uani 0.49(3) 1 d . U P A 1
I1B I 0.4283(4) 0.2247(13) 0.47919(11) 0.0407(17) Uani 0.51(3) 1 d . U P A 2
N1 N 0.4957(8) 0.2331(7) 0.6215(3) 0.022(2) Uani 1 1 d . . . . .
HN1 H 0.508563 0.236833 0.646960 0.027 Uiso 1 1 calc R U . . .
C1 C 0.5704(9) 0.2482(9) 0.5943(4) 0.026(3) Uani 1 1 d . . . . .
H1A H 0.635280 0.264034 0.603430 0.031 Uiso 1 1 calc R U . . .
C2 C 0.5505(10) 0.2403(10) 0.5546(4) 0.032(3) Uani 1 1 d . . . . .
H2 H 0.601590 0.250950 0.536159 0.038 Uiso 1 1 calc R U . . .
C3 C 0.4547(9) 0.2165(10) 0.5411(4) 0.023(3) Uani 1 1 d . U . . .
C4 C 0.3788(9) 0.2037(9) 0.5688(4) 0.022(3) Uani 1 1 d . . . . .
H4 H 0.314081 0.189444 0.560181 0.027 Uiso 1 1 calc R U . . .
C5 C 0.4030(10) 0.2127(9) 0.6089(4) 0.024(3) Uani 1 1 d . . . . .
H5A H 0.353745 0.204448 0.627904 0.029 Uiso 1 1 calc R U . . .
I2 I 0.78925(7) 0.53427(8) 0.51250(3) 0.0393(2) Uani 1 1 d . . . . .
N2 N 0.7343(8) 0.5649(7) 0.3717(3) 0.021(2) Uani 1 1 d . . . . .
HN2 H 0.724648 0.570992 0.346460 0.025 Uiso 1 1 calc R U . . .
C6 C 0.6561(10) 0.5355(9) 0.3969(4) 0.027(3) Uani 1 1 d . . . . .
H6A H 0.592321 0.521237 0.387032 0.033 Uiso 1 1 calc R U . . .
C7 C 0.6679(9) 0.5260(9) 0.4366(4) 0.027(3) Uani 1 1 d . . . . .
H7 H 0.612652 0.505170 0.454148 0.032 Uiso 1 1 calc R U . . .
C8 C 0.7645(9) 0.5475(8) 0.4515(4) 0.018(3) Uani 1 1 d . . . . .
C9 C 0.8438(9) 0.5784(9) 0.4239(4) 0.020(3) Uani 1 1 d . . . . .
H9 H 0.908815 0.594252 0.432856 0.024 Uiso 1 1 calc R U . . .
C10 C 0.8280(10) 0.5858(9) 0.3839(4) 0.023(3) Uani 1 1 d . . . . .
H10 H 0.881013 0.604899 0.365291 0.028 Uiso 1 1 calc R U . . .
I3 I 0.07687(7) 0.53146(7) 0.47404(3) 0.02721(19) Uani 1 1 d . . . . .
N3 N 0.1371(7) 0.6136(8) 0.6155(3) 0.022(2) Uani 1 1 d . . . . .
HN3 H 0.148093 0.628385 0.640811 0.027 Uiso 1 1 calc R U . . .
C11 C 0.1074(8) 0.6678(9) 0.5917(4) 0.021(3) Uani 1 1 d . . . . .
H11 H 0.099582 0.720354 0.602783 0.025 Uiso 1 1 calc R U . . .
C12 C 0.0889(9) 0.6447(9) 0.5512(4) 0.019(3) Uani 1 1 d . . . . .
H12 H 0.067818 0.680829 0.534689 0.023 Uiso 1 1 calc R U . . .
C13 C 0.1024(8) 0.5669(8) 0.5356(4) 0.015(3) Uani 1 1 d . U . . .
C14 C 0.1328(9) 0.5124(9) 0.5607(4) 0.024(3) Uani 1 1 d . . . . .
H14 H 0.141300 0.459659 0.550227 0.029 Uiso 1 1 calc R U . . .
C15 C 0.1500(9) 0.5369(9) 0.6005(4) 0.025(3) Uani 1 1 d . . . . .
H15 H 0.170485 0.501118 0.617498 0.030 Uiso 1 1 calc R U . . .
I4 I 0.14828(7) 0.25067(7) 0.51767(3) 0.02658(19) Uani 1 1 d . . . . .
N4 N 0.0815(8) 0.1691(7) 0.3768(3) 0.021(2) Uani 1 1 d . U . . .
HN4 H 0.071151 0.155277 0.351365 0.026 Uiso 1 1 calc R U . . .
C16 C 0.1128(9) 0.1177(9) 0.3982(4) 0.026(3) Uani 1 1 d . . . . .
H16 H 0.122182 0.066940 0.386209 0.031 Uiso 1 1 calc R U . . .
C17 C 0.1323(8) 0.1389(9) 0.4395(3) 0.021(3) Uani 1 1 d . . . . .
H17 H 0.155489 0.103224 0.455228 0.025 Uiso 1 1 calc R U . . .
C18 C 0.1165(8) 0.2135(9) 0.4564(4) 0.020(3) Uani 1 1 d . . . . .
C19 C 0.0828(9) 0.2676(9) 0.4320(4) 0.023(3) Uani 1 1 d . . . . .
H19 H 0.073210 0.319221 0.442932 0.028 Uiso 1 1 calc R U . . .
C20 C 0.0642(9) 0.2428(9) 0.3916(4) 0.025(3) Uani 1 1 d . . . . .
H20 H 0.040238 0.276073 0.374933 0.030 Uiso 1 1 calc R U . . .
I5A I 0.42737(11) 0.82037(13) 0.50817(4) 0.0420(5) Uani 0.778(4) 1 d . U P B 1
I5B I 0.4144(6) 0.8948(8) 0.50705(17) 0.095(4) Uani 0.222(4) 1 d . U P B 2
N5 N 0.4666(10) 0.9149(10) 0.3682(5) 0.040(3) Uani 1 1 d . . . . .
HN5 H 0.475569 0.928484 0.342721 0.048 Uiso 1 1 calc R U . . .
C21 C 0.3977(9) 0.8201(9) 0.3792(4) 0.022(3) Uani 1 1 d . . . . .
H21 H 0.360189 0.770052 0.359953 0.027 Uiso 1 1 calc R U . . .
C22 C 0.3831(9) 0.7976(10) 0.4195(4) 0.030(3) Uani 1 1 d . . . . .
H22 H 0.333021 0.732537 0.427967 0.036 Uiso 1 1 calc R U . . .
C23 C 0.4411(10) 0.8694(13) 0.4470(5) 0.037(4) Uani 1 1 d . . . . .
C24 C 0.5098(10) 0.9679(11) 0.4350(5) 0.043(4) Uani 1 1 d . . . . .
H24 H 0.547322 1.018936 0.453940 0.051 Uiso 1 1 calc R U . . .
C25 C 0.5219(10) 0.9892(10) 0.3938(6) 0.041(4) Uani 1 1 d . . . . .
H25 H 0.568275 1.054896 0.384509 0.050 Uiso 1 1 calc R U . . .
I6A I 0.82451(10) 0.87706(13) 0.48314(3) 0.0441(5) Uani 0.881(5) 1 d . U P C 1
I6B I 0.8014(13) 0.9414(13) 0.4823(3) 0.096(7) Uani 0.119(5) 1 d . U P C 2
N6 N 0.7537(8) 0.8811(8) 0.6244(4) 0.024(3) Uani 1 1 d . . . . .
HN6 H 0.742579 0.879121 0.650029 0.029 Uiso 1 1 calc R U . . .
C27 C 0.8517(9) 0.9687(10) 0.5679(4) 0.029(3) Uani 1 1 d . . . . .
H27 H 0.905975 1.027278 0.556472 0.035 Uiso 1 1 calc R U . . .
C28 C 0.7912(10) 0.8810(10) 0.5442(4) 0.028(3) Uani 1 1 d . . . . .
C29 C 0.7097(9) 0.7960(10) 0.5621(4) 0.032(3) Uani 1 1 d . . . . .
H29 H 0.666443 0.738413 0.546766 0.039 Uiso 1 1 calc R U . . .
C30 C 0.6942(9) 0.7980(10) 0.6018(5) 0.033(3) Uani 1 1 d . . . . .
H30 H 0.640797 0.740319 0.614084 0.040 Uiso 1 1 calc R U . . .
C26 C 0.8293(9) 0.9663(9) 0.6082(4) 0.027(3) Uani 1 1 d . . . . .
H26 H 0.866977 1.024346 0.624171 0.032 Uiso 1 1 calc R U . . .
I41 I 0.11469(6) 0.94118(6) 0.53264(2) 0.02050(16) Uani 1 1 d . . . . .
I42 I 0.11797(6) 0.84170(6) 0.46307(2) 0.02204(17) Uani 1 1 d . . . . .
I51 I 0.47705(6) 0.52111(6) 0.52641(2) 0.02006(16) Uani 1 1 d . . . . .
I52 I 0.37433(6) 0.52784(6) 0.45853(2) 0.02161(17) Uani 1 1 d . . . . .
I61 I 0.84605(6) 0.24054(6) 0.52689(2) 0.02400(16) Uani 1 1 d . . . . .
I62 I 0.74303(5) 0.25046(5) 0.45979(2) 0.01992(15) Uani 1 1 d . . . . .

loop_
_atom_site_aniso_label
_atom_site_aniso_U_11
_atom_site_aniso_U_22
_atom_site_aniso_U_33
_atom_site_aniso_U_23
_atom_site_aniso_U_13
_atom_site_aniso_U_12
Te1 0.0116(3) 0.0114(3) 0.0144(3) 0.0004(3) 0.0007(3) 0.0054(3)
I11 0.0167(4) 0.0177(4) 0.0209(4) -0.0056(3) -0.0003(3) 0.0093(3)
I12 0.0162(4) 0.0141(3) 0.0138(4) 0.0030(3) 0.0014(3) 0.0048(3)
I13 0.0174(4) 0.0167(4) 0.0195(4) -0.0005(3) 0.0038(3) 0.0095(3)
I14 0.0180(4) 0.0167(4) 0.0299(5) 0.0095(3) 0.0079(3) 0.0090(3)
I15 0.0161(4) 0.0187(4) 0.0272(4) -0.0055(3) -0.0088(3) 0.0092(3)
I16 0.0145(3) 0.0175(4) 0.0150(4) 0.0001(3) -0.0031(3) 0.0078(3)
Te2 0.0125(3) 0.0115(3) 0.0106(5) 0.0003(3) -0.0002(3) 0.0061(3)
I21 0.0236(4) 0.0148(4) 0.0161(4) -0.0031(3) -0.0012(3) 0.0106(3)
I22 0.0146(3) 0.0186(4) 0.0130(4) 0.0023(3) 0.0022(3) 0.0049(3)
I23 0.0238(4) 0.0189(4) 0.0167(4) -0.0050(3) -0.0016(3) 0.0120(3)
I24 0.0166(4) 0.0187(4) 0.0193(4) 0.0048(3) 0.0045(3) 0.0064(3)
I25 0.0174(4) 0.0222(4) 0.0132(4) -0.0005(3) -0.0025(3) 0.0128(3)
I26 0.0196(4) 0.0209(4) 0.0211(4) 0.0015(3) -0.0050(3) 0.0121(3)
Te3 0.0118(3) 0.0121(3) 0.0108(5) -0.0002(3) -0.0002(3) 0.0057(3)
I31 0.0191(4) 0.0263(4) 0.0182(4) -0.0004(3) -0.0059(3) 0.0128(3)
I32 0.0240(4) 0.0172(4) 0.0200(4) -0.0066(3) -0.0016(3) 0.0097(3)
I33 0.0187(4) 0.0227(4) 0.0135(4) -0.0002(3) -0.0028(3) 0.0131(3)
I34 0.0218(4) 0.0147(4) 0.0119(4) -0.0013(3) 0.0018(3) 0.0093(3)
I35 0.0163(4) 0.0201(4) 0.0159(4) 0.0037(3) 0.0047(3) 0.0065(3)
I36 0.0148(4) 0.0173(4) 0.0157(4) 0.0022(3) 0.0022(3) 0.0047(3)
I1A 0.0327(19) 0.070(6) 0.0144(11) -0.0032(17) 0.0008(9) 0.026(3)
I1B 0.0394(15) 0.062(5) 0.0122(11) -0.0036(16) 0.0004(9) 0.019(2)
N1 0.030(6) 0.018(5) 0.015(5) -0.007(4) -0.008(4) 0.009(4)
C1 0.014(6) 0.026(7) 0.035(8) -0.002(6) -0.012(5) 0.008(5)
C2 0.025(7) 0.042(8) 0.030(8) -0.005(6) 0.002(6) 0.019(6)
C3 0.023(5) 0.033(6) 0.014(5) 0.000(4) 0.000(4) 0.014(4)
C4 0.023(6) 0.024(6) 0.018(7) 0.003(5) -0.004(5) 0.011(5)
C5 0.035(7) 0.035(7) 0.019(7) 0.000(5) -0.001(6) 0.031(6)
I2 0.0416(6) 0.0545(6) 0.0162(5) -0.0018(4) 0.0028(4) 0.0199(5)
N2 0.027(6) 0.012(5) 0.023(6) 0.000(4) -0.013(5) 0.010(4)
C6 0.028(7) 0.028(7) 0.032(8) 0.002(6) -0.003(6) 0.019(6)
C7 0.021(6) 0.023(6) 0.038(8) 0.002(6) 0.009(6) 0.011(5)
C8 0.021(6) 0.016(6) 0.019(7) -0.006(5) -0.002(5) 0.010(5)
C9 0.012(6) 0.025(6) 0.024(7) -0.001(5) -0.002(5) 0.010(5)
C10 0.025(7) 0.021(6) 0.023(7) 0.012(5) 0.004(5) 0.011(5)
I3 0.0436(5) 0.0304(4) 0.0157(5) 0.0010(3) 0.0002(4) 0.0246(4)
N3 0.020(5) 0.027(6) 0.015(6) -0.002(4) -0.002(4) 0.009(4)
C11 0.014(6) 0.014(6) 0.033(8) 0.004(5) 0.007(5) 0.005(5)
C12 0.025(6) 0.025(6) 0.018(6) 0.005(5) 0.004(5) 0.020(5)
C13 0.015(5) 0.012(4) 0.018(5) 0.002(4) 0.001(4) 0.007(4)
C14 0.029(7) 0.015(6) 0.025(7) -0.010(5) -0.007(5) 0.008(5)
C15 0.025(7) 0.020(6) 0.030(8) 0.010(5) 0.000(6) 0.011(5)
I4 0.0408(5) 0.0319(4) 0.0134(4) 0.0001(3) 0.0000(4) 0.0230(4)
N4 0.019(4) 0.022(4) 0.019(4) -0.006(3) -0.003(3) 0.008(3)
C16 0.014(6) 0.027(7) 0.031(8) -0.014(6) 0.000(5) 0.006(5)
C17 0.019(6) 0.030(6) 0.017(6) 0.001(5) -0.005(5) 0.015(5)
C18 0.018(6) 0.017(6) 0.013(6) 0.007(5) 0.005(5) 0.001(5)
C19 0.028(7) 0.022(6) 0.028(7) -0.001(5) -0.001(5) 0.018(6)
C20 0.024(6) 0.025(6) 0.022(7) 0.001(5) -0.012(5) 0.010(5)
I5A 0.0591(9) 0.0456(9) 0.0147(6) -0.0041(5) -0.0021(6) 0.0212(7)
I5B 0.102(5) 0.127(7) 0.015(3) -0.002(3) -0.009(3) 0.026(5)
N5 0.038(7) 0.050(8) 0.042(9) 0.026(7) 0.026(6) 0.030(7)
C21 0.026(6) 0.032(7) 0.019(7) -0.009(5) -0.002(5) 0.023(6)
C22 0.019(6) 0.030(7) 0.034(8) 0.011(6) -0.003(5) 0.007(6)
C23 0.029(8) 0.060(10) 0.022(8) 0.003(7) 0.000(6) 0.021(7)
C24 0.026(7) 0.031(8) 0.054(10) -0.015(7) -0.002(7) 0.001(6)
C25 0.024(7) 0.017(7) 0.084(13) 0.008(7) 0.002(8) 0.011(6)
I6A 0.0525(7) 0.0673(10) 0.0145(6) -0.0042(5) -0.0058(5) 0.0314(6)
I6B 0.122(9) 0.095(9) 0.015(5) -0.010(5) 0.001(5) 0.012(8)
N6 0.024(5) 0.029(6) 0.023(7) 0.005(4) 0.005(5) 0.016(5)
C27 0.017(6) 0.033(7) 0.029(7) 0.009(6) 0.000(5) 0.006(5)
C28 0.030(7) 0.041(8) 0.016(7) -0.001(6) -0.008(6) 0.020(7)
C29 0.017(6) 0.024(7) 0.039(9) -0.012(6) -0.006(6) -0.002(5)
C30 0.014(6) 0.029(7) 0.053(10) 0.022(7) 0.014(6) 0.008(6)
C26 0.024(7) 0.018(6) 0.034(8) -0.007(5) -0.010(6) 0.008(5)
I41 0.0263(4) 0.0206(4) 0.0149(4) -0.0003(3) 0.0002(3) 0.0119(3)
I42 0.0315(4) 0.0200(4) 0.0146(4) 0.0010(3) 0.0024(3) 0.0129(3)
I51 0.0191(4) 0.0232(4) 0.0158(4) 0.0007(3) -0.0002(3) 0.0090(3)
I52 0.0244(4) 0.0239(4) 0.0165(4) 0.0004(3) -0.0023(3) 0.0120(3)
I61 0.0244(4) 0.0274(4) 0.0192(4) 0.0025(3) -0.0020(3) 0.0122(3)
I62 0.0198(4) 0.0209(4) 0.0156(4) -0.0001(3) -0.0001(3) 0.0076(3)

loop_
_atom_type_symbol
_atom_type_description
_atom_type_scat_dispersion_real
_atom_type_scat_dispersion_imag
_atom_type_scat_source
C C 0.0033 0.0016 'International Tables Vol C Tables 4.2.6.8 and 6.1.1.4'
I I -0.4742 1.8119 'International Tables Vol C Tables 4.2.6.8 and 6.1.1.4'
N N 0.0061 0.0033 'International Tables Vol C Tables 4.2.6.8 and 6.1.1.4'
Te Te -0.5308 1.6751 'International Tables Vol C Tables 4.2.6.8 and 6.1.1.4'
H H 0.0000 0.0000 'International Tables Vol C Tables 4.2.6.8 and 6.1.1.4'

loop_
_geom_angle_atom_site_label_1
_geom_angle_atom_site_label_2
_geom_angle_atom_site_label_3
_geom_angle
_geom_angle_site_symmetry_1
_geom_angle_site_symmetry_3
_geom_angle_publ_flag
I14 Te1 I15 89.93(3) . . ?
I14 Te1 I11 90.02(3) . . ?
I15 Te1 I11 90.32(4) . . ?
I14 Te1 I13 91.24(3) . . ?
I15 Te1 I13 88.52(3) . . ?
I11 Te1 I13 178.28(5) . . ?
I14 Te1 I16 92.66(3) . . ?
I15 Te1 I16 176.62(4) . . ?
I11 Te1 I16 87.51(3) . . ?
I13 Te1 I16 93.59(3) . . ?
I14 Te1 I12 176.91(4) . . ?
I15 Te1 I12 92.10(3) . . ?
I11 Te1 I12 92.30(3) . . ?
I13 Te1 I12 86.48(3) . . ?
I16 Te1 I12 85.41(2) . . ?
I26 Te2 I24 91.79(3) . . ?
I26 Te2 I21 89.30(3) . . ?
I24 Te2 I21 93.16(3) . . ?
I26 Te2 I23 92.72(3) . . ?
I24 Te2 I23 92.35(3) . . ?
I21 Te2 I23 174.07(4) . . ?
I26 Te2 I22 89.18(3) . . ?
I24 Te2 I22 178.59(3) . . ?
I21 Te2 I22 87.87(3) . . ?
I23 Te2 I22 86.58(3) . . ?
I26 Te2 I25 177.14(3) . . ?
I24 Te2 I25 87.64(3) . . ?
I21 Te2 I25 87.93(3) . . ?
I23 Te2 I25 90.11(3) . . ?
I22 Te2 I25 91.44(3) . . ?
I32 Te3 I31 91.67(3) . . ?
I32 Te3 I36 90.01(3) . . ?
I31 Te3 I36 92.40(3) . . ?
I32 Te3 I35 92.44(3) . . ?
I31 Te3 I35 93.07(3) . . ?
I36 Te3 I35 173.93(4) . . ?
I32 Te3 I33 90.01(3) . . ?
I31 Te3 I33 178.24(3) . . ?
I36 Te3 I33 88.09(3) . . ?
I35 Te3 I33 86.36(3) . . ?
I32 Te3 I34 177.50(3) . . ?
I31 Te3 I34 86.23(3) . . ?
I36 Te3 I34 88.72(3) . . ?
I35 Te3 I34 89.03(3) . . ?
I33 Te3 I34 92.09(3) . . ?
C5 N1 C1 120.8(11) . . ?
C5 N1 HN1 119.6 . . ?
C1 N1 HN1 119.6 . . ?
C2 C1 N1 120.1(11) . . ?
C2 C1 H1A 120.0 . . ?
N1 C1 H1A 120.0 . . ?
C1 C2 C3 120.1(12) . . ?
C1 C2 H2 120.0 . . ?
C3 C2 H2 120.0 . . ?
C2 C3 C4 120.0(12) . . ?
C2 C3 I1B 120.4(10) . . ?
C4 C3 I1B 118.8(9) . . ?
C2 C3 I1A 120.4(10) . . ?
C4 C3 I1A 119.0(9) . . ?
C5 C4 C3 117.7(12) . . ?
C5 C4 H4 121.2 . . ?
C3 C4 H4 121.2 . . ?
N1 C5 C4 121.4(12) . . ?
N1 C5 H5A 119.3 . . ?
C4 C5 H5A 119.3 . . ?
C6 N2 C10 122.9(11) . . ?
C6 N2 HN2 118.6 . . ?
C10 N2 HN2 118.6 . . ?
N2 C6 C7 120.5(12) . . ?
N2 C6 H6A 119.7 . . ?
C7 C6 H6A 119.7 . . ?
C6 C7 C8 119.7(12) . . ?
C6 C7 H7 120.1 . . ?
C8 C7 H7 120.1 . . ?
C9 C8 C7 117.4(12) . . ?
C9 C8 I2 120.4(9) . . ?
C7 C8 I2 122.2(10) . . ?
C10 C9 C8 120.9(11) . . ?
C10 C9 H9 119.6 . . ?
C8 C9 H9 119.6 . . ?
N2 C10 C9 118.6(11) . . ?
N2 C10 H10 120.7 . . ?
C9 C10 H10 120.7 . . ?
C15 N3 C11 121.9(11) . . ?
C15 N3 HN3 119.1 . . ?
C11 N3 HN3 119.1 . . ?
N3 C11 C12 119.9(11) . . ?
N3 C11 H11 120.1 . . ?
C12 C11 H11 120.1 . . ?
C11 C12 C13 118.7(11) . . ?
C11 C12 H12 120.6 . . ?
C13 C12 H12 120.6 . . ?
C12 C13 C14 120.2(12) . . ?
C12 C13 I3 119.6(9) . . ?
C14 C13 I3 120.2(9) . . ?
C15 C14 C13 119.5(11) . . ?
C15 C14 H14 120.2 . . ?
C13 C14 H14 120.2 . . ?
N3 C15 C14 119.8(11) . . ?
N3 C15 H15 120.1 . . ?
C14 C15 H15 120.1 . . ?
C16 N4 C20 124.4(11) . . ?
C16 N4 HN4 117.8 . . ?
C20 N4 HN4 117.8 . . ?
N4 C16 C17 119.6(11) . . ?
N4 C16 H16 120.2 . . ?
C17 C16 H16 120.2 . . ?
C18 C17 C16 118.7(11) . . ?
C18 C17 H17 120.7 . . ?
C16 C17 H17 120.7 . . ?
C17 C18 C19 119.8(12) . . ?
C17 C18 I4 120.1(9) . . ?
C19 C18 I4 120.1(9) . . ?
C20 C19 C18 118.8(11) . . ?
C20 C19 H19 120.6 . . ?
C18 C19 H19 120.6 . . ?
N4 C20 C19 118.6(11) . . ?
N4 C20 H20 120.7 . . ?
C19 C20 H20 120.7 . . ?
C25 N5 C21 123.9(14) . . ?
C25 N5 HN5 118.1 . . ?
C21 N5 HN5 118.1 . . ?
N5 C21 C22 118.5(12) . . ?
N5 C21 H21 120.7 . . ?
C22 C21 H21 120.7 . . ?
C23 C22 C21 120.1(13) . . ?
C23 C22 H22 119.9 . . ?
C21 C22 H22 119.9 . . ?
C22 C23 C24 120.3(14) . . ?
C22 C23 I5B 132.8(11) . . ?
C24 C23 I5B 100.8(12) . . ?
C22 C23 I5A 117.0(11) . . ?
C24 C23 I5A 122.6(12) . . ?
C23 C24 C25 118.2(13) . . ?
C23 C24 H24 120.9 . . ?
C25 C24 H24 120.9 . . ?
N5 C25 C24 118.7(13) . . ?
N5 C25 H25 120.6 . . ?
C24 C25 H25 120.6 . . ?
C26 N6 C30 121.5(13) . . ?
C26 N6 HN6 119.2 . . ?
C30 N6 HN6 119.2 . . ?
C26 C27 C28 118.9(12) . . ?
C26 C27 H27 120.6 . . ?
C28 C27 H27 120.6 . . ?
C29 C28 C27 118.9(13) . . ?
C29 C28 I6A 120.1(10) . . ?
C27 C28 I6A 120.9(10) . . ?
C29 C28 I6B 128.5(11) . . ?
C27 C28 I6B 104.6(10) . . ?
C30 C29 C28 118.9(12) . . ?
C30 C29 H29 120.6 . . ?
C28 C29 H29 120.6 . . ?
C29 C30 N6 121.8(12) . . ?
C29 C30 H30 119.1 . . ?
N6 C30 H30 119.1 . . ?
N6 C26 C27 119.9(12) . . ?
N6 C26 H26 120.1 . . ?
C27 C26 H26 120.1 . . ?

loop_
_geom_bond_atom_site_label_1
_geom_bond_atom_site_label_2
_geom_bond_distance
_geom_bond_site_symmetry_2
_geom_bond_publ_flag
Te1 I14 2.8482(11) . ?
Te1 I15 2.8522(11) . ?
Te1 I11 2.9176(11) . ?
Te1 I13 2.9575(11) . ?
Te1 I16 3.0688(11) . ?
Te1 I12 3.0811(10) . ?
Te2 I26 2.8333(10) . ?
Te2 I24 2.8518(10) . ?
Te2 I21 2.9200(10) . ?
Te2 I23 2.9631(10) . ?
Te2 I22 3.0668(10) . ?
Te2 I25 3.0860(10) . ?
Te3 I32 2.8373(10) . ?
Te3 I31 2.8678(11) . ?
Te3 I36 2.9240(11) . ?
Te3 I35 2.9455(11) . ?
Te3 I33 3.0452(10) . ?
Te3 I34 3.0853(10) . ?
I1A C3 2.122(15) . ?
I1B C3 2.100(14) . ?
N1 C5 1.334(16) . ?
N1 C1 1.363(16) . ?
N1 HN1 0.8600 . ?
C1 C2 1.337(18) . ?
C1 H1A 0.9300 . ?
C2 C3 1.372(17) . ?
C2 H2 0.9300 . ?
C3 C4 1.398(18) . ?
C4 C5 1.361(17) . ?
C4 H4 0.9300 . ?
C5 H5A 0.9300 . ?
I2 C8 2.076(14) . ?
N2 C6 1.322(16) . ?
N2 C10 1.342(16) . ?
N2 HN2 0.8600 . ?
C6 C7 1.339(18) . ?
C6 H6A 0.9300 . ?
C7 C8 1.408(17) . ?
C7 H7 0.9300 . ?
C8 C9 1.385(17) . ?
C9 C10 1.357(17) . ?
C9 H9 0.9300 . ?
C10 H10 0.9300 . ?
I3 C13 2.087(13) . ?
N3 C15 1.352(16) . ?
N3 C11 1.357(15) . ?
N3 HN3 0.8600 . ?
C11 C12 1.375(17) . ?
C11 H11 0.9300 . ?
C12 C13 1.383(16) . ?
C12 H12 0.9300 . ?
C13 C14 1.393(17) . ?
C14 C15 1.356(17) . ?
C14 H14 0.9300 . ?
C15 H15 0.9300 . ?
I4 C18 2.091(13) . ?
N4 C16 1.296(16) . ?
N4 C20 1.350(15) . ?
N4 HN4 0.8600 . ?
C16 C17 1.398(16) . ?
C16 H16 0.9300 . ?
C17 C18 1.375(17) . ?
C17 H17 0.9300 . ?
C18 C19 1.406(17) . ?
C19 C20 1.374(17) . ?
C19 H19 0.9300 . ?
C20 H20 0.9300 . ?
I5A C23 2.125(15) . ?
I5B C23 2.096(17) . ?
N5 C25 1.31(2) . ?
N5 C21 1.326(17) . ?
N5 HN5 0.8600 . ?
C21 C22 1.363(17) . ?
C21 H21 0.9300 . ?
C22 C23 1.34(2) . ?
C22 H22 0.9300 . ?
C23 C24 1.37(2) . ?
C24 C25 1.39(2) . ?
C24 H24 0.9300 . ?
C25 H25 0.9300 . ?
I6A C28 2.085(15) . ?
I6B C28 2.210(19) . ?
N6 C26 1.327(16) . ?
N6 C30 1.341(18) . ?
N6 HN6 0.8600 . ?
C27 C26 1.368(18) . ?
C27 C28 1.408(18) . ?
C27 H27 0.9300 . ?
C28 C29 1.385(18) . ?
C29 C30 1.334(19) . ?
C29 H29 0.9300 . ?
C30 H30 0.9300 . ?
C26 H26 0.9300 . ?
I41 I42 2.7553(10) . ?
I51 I52 2.7522(11) . ?
I61 I62 2.7500(10) . ?

loop_
_geom_torsion_atom_site_label_1
_geom_torsion_atom_site_label_2
_geom_torsion_atom_site_label_3
_geom_torsion_atom_site_label_4
_geom_torsion
_geom_torsion_site_symmetry_1
_geom_torsion_site_symmetry_2
_geom_torsion_site_symmetry_3
_geom_torsion_site_symmetry_4
_geom_torsion_publ_flag
C5 N1 C1 C2 -1.5(18) . . . . ?
N1 C1 C2 C3 -0.3(19) . . . . ?
C1 C2 C3 C4 2(2) . . . . ?
C1 C2 C3 I1B 171.1(11) . . . . ?
C1 C2 C3 I1A -168.5(11) . . . . ?
C2 C3 C4 C5 -1.9(18) . . . . ?
I1B C3 C4 C5 -171.1(10) . . . . ?
I1A C3 C4 C5 168.8(11) . . . . ?
C1 N1 C5 C4 1.7(18) . . . . ?
C3 C4 C5 N1 0.0(18) . . . . ?
C10 N2 C6 C7 0.6(18) . . . . ?
N2 C6 C7 C8 0.0(18) . . . . ?
C6 C7 C8 C9 0.2(17) . . . . ?
C6 C7 C8 I2 -179.8(9) . . . . ?
C7 C8 C9 C10 -1.0(17) . . . . ?
I2 C8 C9 C10 179.0(9) . . . . ?
C6 N2 C10 C9 -1.4(17) . . . . ?
C8 C9 C10 N2 1.6(17) . . . . ?
C15 N3 C11 C12 0.4(17) . . . . ?
N3 C11 C12 C13 -0.7(17) . . . . ?
C11 C12 C13 C14 0.8(17) . . . . ?
C11 C12 C13 I3 -179.2(8) . . . . ?
C12 C13 C14 C15 -0.6(18) . . . . ?
I3 C13 C14 C15 179.4(9) . . . . ?
C11 N3 C15 C14 -0.1(18) . . . . ?
C13 C14 C15 N3 0.2(18) . . . . ?
C20 N4 C16 C17 -1.1(18) . . . . ?
N4 C16 C17 C18 0.7(17) . . . . ?
C16 C17 C18 C19 -0.9(17) . . . . ?
C16 C17 C18 I4 -178.4(8) . . . . ?
C17 C18 C19 C20 1.3(17) . . . . ?
I4 C18 C19 C20 178.9(9) . . . . ?
C16 N4 C20 C19 1.5(18) . . . . ?
C18 C19 C20 N4 -1.6(17) . . . . ?
C25 N5 C21 C22 -0.2(19) . . . . ?
N5 C21 C22 C23 -2.9(19) . . . . ?
C21 C22 C23 C24 5(2) . . . . ?
C21 C22 C23 I5B 151.8(13) . . . . ?
C21 C22 C23 I5A -171.3(9) . . . . ?
C22 C23 C24 C25 -4(2) . . . . ?
I5B C23 C24 C25 -159.6(12) . . . . ?
I5A C23 C24 C25 172.3(10) . . . . ?
C21 N5 C25 C24 1(2) . . . . ?
C23 C24 C25 N5 1(2) . . . . ?
C26 C27 C28 C29 1.4(19) . . . . ?
C26 C27 C28 I6A -177.6(9) . . . . ?
C26 C27 C28 I6B 152.8(12) . . . . ?
C27 C28 C29 C30 -3(2) . . . . ?
I6A C28 C29 C30 175.6(10) . . . . ?
I6B C28 C29 C30 -147.1(13) . . . . ?
C28 C29 C30 N6 2(2) . . . . ?
C26 N6 C30 C29 1.7(19) . . . . ?
C30 N6 C26 C27 -3.7(18) . . . . ?
C28 C27 C26 N6 2.1(18) . . . . ?
